data_1506107
loop_
_publ_author_name
'Evans, David A.'
'Song, Hyun-Ji'
'Fandrick, Keith R.'

_publ_section_title
;
 Enantioselective nitrone cycloadditions of alpha,beta-unsaturated 2-acyl
 imidazoles catalyzed by bis(oxazolinyl)pyridine-cerium(IV) triflate
 complexes.
;
_journal_issue 15
_journal_name_full 'Organic letters'
_journal_page_first 3351
_journal_page_last 3354
_journal_paper_doi 10.1021/ol061223i
_journal_volume 8
_journal_year 2006
_chemical_formula_moiety 'C19 H24 N2 O2'
_chemical_formula_sum 'C19 H24 N2 O2'
_chemical_formula_weight 312.40
_space_group_IT_number 1
_symmetry_cell_setting triclinic
_symmetry_Int_Tables_number 1
_symmetry_space_group_name_Hall 'P 1'
_symmetry_space_group_name_H-M 'P 1'
_atom_sites_solution_hydrogens geom
_atom_sites_solution_primary direct
_atom_sites_solution_secondary difmap
_audit_creation_method SHELXL-97
_cell_angle_alpha 110.209(3)
_cell_angle_beta 109.260(3)
_cell_angle_gamma 101.701(3)
_cell_formula_units_Z 2
_cell_length_a 9.6027(14)
_cell_length_b 10.0645(16)
_cell_length_c 11.0930(17)
_cell_measurement_reflns_used 953
_cell_measurement_temperature 193(2)
_cell_measurement_theta_max 24.06
_cell_measurement_theta_min 2.17
_cell_volume 887.0(2)
_computing_cell_refinement 'Bruker SMART'
_computing_data_collection 'Bruker SMART'
_computing_data_reduction 'Bruker SAINT'
_computing_molecular_graphics 'Bruker SHELXTL'
_computing_publication_material 'Bruker SHELXTL'
_computing_structure_refinement 'SHELXL-97 (Sheldrick, 1997)'
_computing_structure_solution 'SHELXS-97 (Sheldrick, 1990)'
_diffrn_ambient_temperature 193(2)
_diffrn_measured_fraction_theta_full 0.995
_diffrn_measured_fraction_theta_max 0.995
_diffrn_measurement_device_type 'CCD area detector'
_diffrn_measurement_method 'phi and omega scans'
_diffrn_radiation_monochromator graphite
_diffrn_radiation_probe x-ray
_diffrn_radiation_type MoK\a
_diffrn_radiation_wavelength 0.71073
_diffrn_reflns_av_R_equivalents 0.0176
_diffrn_reflns_av_sigmaI/netI 0.0377
_diffrn_reflns_limit_h_max 10
_diffrn_reflns_limit_h_min -11
_diffrn_reflns_limit_k_max 11
_diffrn_reflns_limit_k_min -11
_diffrn_reflns_limit_l_max 13
_diffrn_reflns_limit_l_min -13
_diffrn_reflns_number 5068
_diffrn_reflns_theta_full 25.00
_diffrn_reflns_theta_max 25.00
_diffrn_reflns_theta_min 2.17
_diffrn_source 'normal-focus sealed tube'
_exptl_absorpt_coefficient_mu 0.076
_exptl_absorpt_correction_T_max 0.9992
_exptl_absorpt_correction_T_min 0.9985
_exptl_absorpt_correction_type none
_exptl_crystal_colour colourless
_exptl_crystal_density_diffrn 1.170
_exptl_crystal_density_meas 0
_exptl_crystal_density_method 'not measured'
_exptl_crystal_description slab
_exptl_crystal_F_000 336
_exptl_crystal_size_max 0.02
_exptl_crystal_size_mid 0.01
_exptl_crystal_size_min 0.01
_refine_diff_density_max 0.249
_refine_diff_density_min -0.225
_refine_diff_density_rms 0.036
_refine_ls_abs_structure_details 'Flack H D (1983), Acta Cryst. A39, 876-881'
_refine_ls_abs_structure_Flack 0.0(15)
_refine_ls_extinction_method none
_refine_ls_goodness_of_fit_ref 1.067
_refine_ls_hydrogen_treatment mixed
_refine_ls_matrix_type full
_refine_ls_number_parameters 421
_refine_ls_number_reflns 3898
_refine_ls_number_restraints 3
_refine_ls_restrained_S_all 1.067
_refine_ls_R_factor_all 0.0576
_refine_ls_R_factor_gt 0.0492
_refine_ls_shift/su_max 0.000
_refine_ls_shift/su_mean 0.000
_refine_ls_structure_factor_coef Fsqd
_refine_ls_weighting_details 'calc w=1/[\s^2^(Fo^2^)+(0.0625P)^2^+0.0963P] where P=(Fo^2^+2Fc^2^)/3'
_refine_ls_weighting_scheme calc
_refine_ls_wR_factor_gt 0.1158
_refine_ls_wR_factor_ref 0.1220
_reflns_number_gt 3411
_reflns_number_total 3898
_reflns_threshold_expression >2sigma(I)
_cod_data_source_file ol061223isi20060518_050001.cif
_cod_data_source_block ya11sad
_cod_database_code 1506107

loop_
_symmetry_equiv_pos_as_xyz
'x, y, z'

loop_
_atom_site_label
_atom_site_type_symbol
_atom_site_fract_x
_atom_site_fract_y
_atom_site_fract_z
_atom_site_U_iso_or_equiv
_atom_site_adp_type
_atom_site_occupancy
_atom_site_symmetry_multiplicity
_atom_site_calc_flag
_atom_site_refinement_flags
O1 O 0.6262(3) 0.2429(3) 0.7109(3) 0.0476(6) Uani 1 1 d .
O2 O 0.5551(3) 0.6436(3) 0.9486(3) 0.0529(7) Uani 1 1 d .
H2 H 0.5758 0.6294 1.0219 0.079 Uiso 1 1 calc R
O3 O 1.1061(3) 0.1970(3) 0.6802(3) 0.0462(6) Uani 1 1 d .
O4 O 0.7110(3) -0.2165(3) 0.4394(3) 0.0642(8) Uani 1 1 d .
H4 H 0.6775 -0.2040 0.3655 0.096 Uiso 1 1 calc R
N1 N 0.3633(3) 0.1332(3) 0.6242(3) 0.0432(7) Uani 1 1 d .
H1 H 0.2765 0.1462 0.6275 0.052 Uiso 1 1 calc R
N2 N 0.5970(4) 0.4857(4) 1.1025(3) 0.0550(9) Uani 1 1 d .
H2B H 0.5645 0.4637 1.1611 0.066 Uiso 1 1 calc R
H2C H 0.6314 0.5805 1.1174 0.066 Uiso 1 1 calc R
N3 N 0.9438(3) 0.3127(3) 0.7355(3) 0.0346(6) Uani 1 1 d .
H3 H 0.8455 0.3039 0.7195 0.041 Uiso 1 1 calc R
N4 N 0.6794(5) -0.0680(4) 0.2762(4) 0.0670(10) Uani 1 1 d .
H4A H 0.6094 -0.0505 0.2149 0.080 Uiso 1 1 calc R
H4B H 0.6652 -0.1612 0.2658 0.080 Uiso 1 1 calc R
C1 C 0.5012(4) 0.2440(4) 0.7193(3) 0.0348(8) Uani 1 1 d .
C2 C 0.4982(4) 0.3701(4) 0.8398(3) 0.0314(7) Uani 1 1 d .
H2A H 0.3864 0.3514 0.8258 0.038 Uiso 1 1 calc R
C3 C 0.5651(4) 0.5240(4) 0.8409(4) 0.0405(8) Uani 1 1 d .
H3A H 0.6784 0.5451 0.8594 0.049 Uiso 1 1 calc R
C4 C 0.4751(6) 0.5244(5) 0.7006(5) 0.0636(12) Uani 1 1 d .
H4C H 0.3631 0.4999 0.6799 0.095 Uiso 1 1 calc R
H4D H 0.4863 0.4485 0.6242 0.095 Uiso 1 1 calc R
H4E H 0.5175 0.6249 0.7068 0.095 Uiso 1 1 calc R
C5 C 0.5938(4) 0.3637(4) 0.9793(4) 0.0381(8) Uani 1 1 d .
H5 H 0.7050 0.3830 0.9914 0.046 Uiso 1 1 calc R
C6 C 0.3482(5) -0.0084(5) 0.5149(4) 0.0540(10) Uani 1 1 d .
H6 H 0.4483 0.0086 0.5031 0.065 Uiso 1 1 calc R
C7 C 0.3333(9) -0.1292(6) 0.5681(6) 0.103(2) Uani 1 1 d .
H7A H 0.4299 -0.0991 0.6537 0.154 Uiso 1 1 calc R
H7B H 0.3177 -0.2263 0.4936 0.154 Uiso 1 1 calc R
H7C H 0.2428 -0.1398 0.5911 0.154 Uiso 1 1 calc R
C8 C 0.5312(4) 0.2083(4) 0.9704(4) 0.0403(8) Uani 1 1 d .
C9 C 0.3812(5) 0.1511(5) 0.9589(5) 0.0574(11) Uani 1 1 d .
H9 H 0.3174 0.2119 0.9606 0.069 Uiso 1 1 calc R
C10 C 0.3232(5) 0.0069(6) 0.9452(6) 0.0714(14) Uani 1 1 d .
H10 H 0.2199 -0.0304 0.9373 0.086 Uiso 1 1 calc R
C11 C 0.4132(5) -0.0835(5) 0.9427(5) 0.0605(11) Uani 1 1 d .
H11 H 0.3722 -0.1833 0.9319 0.073 Uiso 1 1 calc R
C12 C 0.5624(5) -0.0277(4) 0.9560(4) 0.0513(10) Uani 1 1 d .
H12 H 0.6265 -0.0883 0.9562 0.062 Uiso 1 1 calc R
C13 C 0.6201(4) 0.1154(4) 0.9689(4) 0.0446(9) Uani 1 1 d .
H13 H 0.7237 0.1519 0.9771 0.054 Uiso 1 1 calc R
C14 C 0.2155(4) -0.0482(4) 0.3747(4) 0.0452(9) Uani 1 1 d .
C15 C 0.0840(5) -0.1801(5) 0.3036(5) 0.0606(11) Uani 1 1 d .
H15 H 0.0779 -0.2490 0.3441 0.073 Uiso 1 1 calc R
C16 C -0.0354(6) -0.2139(8) 0.1788(6) 0.0903(17) Uani 1 1 d .
H16 H -0.1244 -0.3047 0.1346 0.108 Uiso 1 1 calc R
C17 C -0.0312(8) -0.1253(9) 0.1180(6) 0.099(2) Uani 1 1 d .
H17 H -0.1175 -0.1522 0.0303 0.118 Uiso 1 1 calc R
C18 C 0.0960(12) 0.0079(9) 0.1775(8) 0.107(2) Uani 1 1 d .
H18 H 0.0993 0.0714 0.1312 0.129 Uiso 1 1 calc R
C19 C 0.2216(7) 0.0461(6) 0.3104(6) 0.0726(14) Uani 1 1 d .
H19 H 0.3100 0.1373 0.3549 0.087 Uiso 1 1 calc R
C20 C 0.9710(4) 0.1952(4) 0.6585(3) 0.0328(7) Uani 1 1 d .
C21 C 0.8286(4) 0.0590(4) 0.5391(3) 0.0356(7) Uani 1 1 d .
H21 H 0.7313 0.0714 0.5484 0.043 Uiso 1 1 calc R
C22 C 0.8430(4) -0.0842(4) 0.5507(4) 0.0440(8) Uani 1 1 d .
H22 H 0.9417 -0.0951 0.5440 0.053 Uiso 1 1 calc R
C23 C 0.8495(6) -0.0806(5) 0.6897(5) 0.0620(11) Uani 1 1 d .
H23A H 0.7570 -0.0621 0.7007 0.093 Uiso 1 1 calc R
H23B H 0.9459 0.0008 0.7692 0.093 Uiso 1 1 calc R
H23C H 0.8497 -0.1780 0.6895 0.093 Uiso 1 1 calc R
C24 C 0.8197(4) 0.0581(4) 0.3958(4) 0.0424(8) Uani 1 1 d .
H24 H 0.9143 0.0389 0.3857 0.051 Uiso 1 1 calc R
C25 C 1.0697(4) 0.4552(4) 0.8452(4) 0.0368(8) Uani 1 1 d .
H25 H 1.1609 0.4655 0.8200 0.044 Uiso 1 1 calc R
C26 C 1.0140(5) 0.5862(4) 0.8434(5) 0.0525(10) Uani 1 1 d .
H26A H 0.9830 0.5825 0.7485 0.079 Uiso 1 1 calc R
H26B H 1.0999 0.6825 0.9145 0.079 Uiso 1 1 calc R
H26C H 0.9232 0.5778 0.8661 0.079 Uiso 1 1 calc R
C27 C 0.8298(5) 0.2128(4) 0.4013(4) 0.0433(8) Uani 1 1 d .
C28 C 0.7012(6) 0.2592(6) 0.3883(5) 0.0637(12) Uani 1 1 d .
H28 H 0.6027 0.1908 0.3672 0.076 Uiso 1 1 calc R
C29 C 0.7171(7) 0.4072(6) 0.4062(5) 0.0753(15) Uani 1 1 d .
H29 H 0.6293 0.4393 0.3975 0.090 Uiso 1 1 calc R
C30 C 0.8584(8) 0.5050(6) 0.4363(5) 0.0770(16) Uani 1 1 d .
H30 H 0.8687 0.6053 0.4487 0.092 Uiso 1 1 calc R
C31 C 0.9846(7) 0.4603(5) 0.4485(5) 0.0716(14) Uani 1 1 d .
H31 H 1.0830 0.5290 0.4696 0.086 Uiso 1 1 calc R
C32 C 0.9687(5) 0.3138(5) 0.4300(4) 0.0558(11) Uani 1 1 d .
H32 H 1.0571 0.2828 0.4376 0.067 Uiso 1 1 calc R
C33 C 1.1271(4) 0.4603(4) 0.9924(4) 0.0388(8) Uani 1 1 d .
C34 C 1.2705(4) 0.5638(5) 1.1003(4) 0.0522(10) Uani 1 1 d .
H34 H 1.3332 0.6334 1.0819 0.063 Uiso 1 1 calc R
C35 C 1.3263(5) 0.5702(6) 1.2335(4) 0.0640(12) Uani 1 1 d .
H35 H 1.4263 0.6425 1.3061 0.077 Uiso 1 1 calc R
C36 C 1.2352(6) 0.4701(6) 1.2610(5) 0.0658(12) Uani 1 1 d .
H36 H 1.2732 0.4718 1.3524 0.079 Uiso 1 1 calc R
C37 C 1.0898(6) 0.3684(5) 1.1563(5) 0.0654(12) Uani 1 1 d .
H37 H 1.0255 0.3022 1.1765 0.079 Uiso 1 1 calc R
C38 C 1.0362(5) 0.3612(5) 1.0219(4) 0.0534(10) Uani 1 1 d .
H38 H 0.9365 0.2882 0.9492 0.064 Uiso 1 1 calc R

loop_
_atom_site_aniso_label
_atom_site_aniso_U_11
_atom_site_aniso_U_22
_atom_site_aniso_U_33
_atom_site_aniso_U_23
_atom_site_aniso_U_13
_atom_site_aniso_U_12
O1 0.0276(13) 0.0506(16) 0.0597(16) 0.0150(13) 0.0254(12) 0.0113(11)
O2 0.0641(18) 0.0297(14) 0.0556(17) 0.0153(13) 0.0205(15) 0.0151(13)
O3 0.0244(12) 0.0420(15) 0.0606(17) 0.0109(13) 0.0187(12) 0.0112(11)
O4 0.0606(19) 0.0376(16) 0.062(2) 0.0161(15) 0.0059(15) 0.0026(14)
N1 0.0249(15) 0.0377(17) 0.0494(18) 0.0011(14) 0.0158(14) 0.0109(13)
N2 0.086(3) 0.0324(18) 0.0449(19) 0.0163(16) 0.0281(18) 0.0203(17)
N3 0.0228(14) 0.0347(15) 0.0411(16) 0.0096(13) 0.0165(12) 0.0091(12)
N4 0.075(3) 0.046(2) 0.047(2) 0.0158(18) 0.0030(18) 0.0060(18)
C1 0.0255(18) 0.0346(19) 0.040(2) 0.0147(17) 0.0135(16) 0.0066(15)
C2 0.0224(16) 0.0274(17) 0.0403(18) 0.0126(15) 0.0136(14) 0.0061(13)
C3 0.0341(19) 0.032(2) 0.049(2) 0.0159(17) 0.0159(17) 0.0057(15)
C4 0.076(3) 0.057(3) 0.058(3) 0.030(2) 0.026(2) 0.019(2)
C5 0.0332(18) 0.0317(18) 0.045(2) 0.0151(16) 0.0150(16) 0.0097(15)
C6 0.033(2) 0.052(2) 0.051(2) 0.002(2) 0.0113(18) 0.0148(18)
C7 0.160(6) 0.059(3) 0.058(3) 0.009(3) 0.017(3) 0.060(4)
C8 0.0348(19) 0.041(2) 0.045(2) 0.0205(18) 0.0161(16) 0.0124(16)
C9 0.049(2) 0.055(3) 0.091(3) 0.044(3) 0.039(2) 0.026(2)
C10 0.050(3) 0.071(3) 0.115(4) 0.059(3) 0.042(3) 0.021(2)
C11 0.060(3) 0.049(3) 0.079(3) 0.042(2) 0.027(2) 0.016(2)
C12 0.052(3) 0.049(2) 0.065(3) 0.035(2) 0.026(2) 0.025(2)
C13 0.039(2) 0.043(2) 0.055(2) 0.0239(19) 0.0199(18) 0.0168(18)
C14 0.038(2) 0.041(2) 0.049(2) 0.0054(18) 0.0254(18) 0.0143(17)
C15 0.044(2) 0.056(3) 0.050(3) 0.002(2) 0.015(2) 0.008(2)
C16 0.056(3) 0.090(4) 0.072(4) -0.004(3) 0.011(3) 0.024(3)
C17 0.107(5) 0.108(6) 0.054(3) 0.005(4) 0.017(3) 0.074(5)
C18 0.190(8) 0.114(6) 0.092(5) 0.066(5) 0.093(6) 0.106(6)
C19 0.092(4) 0.065(3) 0.078(4) 0.032(3) 0.053(3) 0.032(3)
C20 0.0263(18) 0.0348(19) 0.0367(19) 0.0149(16) 0.0134(15) 0.0118(15)
C21 0.0273(17) 0.0380(19) 0.0360(19) 0.0107(16) 0.0141(15) 0.0108(15)
C22 0.0351(19) 0.0328(19) 0.049(2) 0.0120(17) 0.0116(17) 0.0055(15)
C23 0.065(3) 0.059(3) 0.060(3) 0.034(2) 0.021(2) 0.017(2)
C24 0.038(2) 0.042(2) 0.036(2) 0.0103(17) 0.0133(16) 0.0114(17)
C25 0.0307(18) 0.0306(18) 0.045(2) 0.0096(16) 0.0212(16) 0.0066(15)
C26 0.057(2) 0.038(2) 0.060(3) 0.017(2) 0.029(2) 0.0160(19)
C27 0.048(2) 0.048(2) 0.0343(19) 0.0175(18) 0.0188(17) 0.0196(18)
C28 0.062(3) 0.073(3) 0.066(3) 0.038(3) 0.025(2) 0.033(2)
C29 0.099(4) 0.093(4) 0.070(3) 0.051(3) 0.043(3) 0.067(4)
C30 0.132(5) 0.055(3) 0.068(3) 0.037(3) 0.054(3) 0.042(3)
C31 0.103(4) 0.055(3) 0.082(4) 0.040(3) 0.058(3) 0.031(3)
C32 0.067(3) 0.059(3) 0.060(3) 0.030(2) 0.042(2) 0.028(2)
C33 0.0343(19) 0.038(2) 0.041(2) 0.0097(17) 0.0214(16) 0.0114(15)
C34 0.035(2) 0.049(2) 0.053(3) 0.0087(19) 0.0214(19) -0.0010(18)
C35 0.042(2) 0.079(3) 0.041(2) 0.006(2) 0.013(2) 0.007(2)
C36 0.070(3) 0.073(3) 0.044(2) 0.019(2) 0.022(2) 0.023(3)
C37 0.077(3) 0.058(3) 0.053(3) 0.023(2) 0.033(2) 0.004(2)
C38 0.047(2) 0.048(2) 0.042(2) 0.0108(19) 0.0154(18) -0.0049(18)

loop_
_atom_type_symbol
_atom_type_description
_atom_type_scat_dispersion_real
_atom_type_scat_dispersion_imag
_atom_type_scat_source
C C 0.0033 0.0016 'International Tables Vol C Tables 4.2.6.8 and 6.1.1.4'
H H 0.0000 0.0000 'International Tables Vol C Tables 4.2.6.8 and 6.1.1.4'
N N 0.0061 0.0033 'International Tables Vol C Tables 4.2.6.8 and 6.1.1.4'
O O 0.0106 0.0060 'International Tables Vol C Tables 4.2.6.8 and 6.1.1.4'

loop_
_geom_angle_atom_site_label_1
_geom_angle_atom_site_label_2
_geom_angle_atom_site_label_3
_geom_angle
C1 N1 C6 123.7(3)
C20 N3 C25 122.8(3)
O1 C1 N1 122.0(3)
O1 C1 C2 121.3(3)
N1 C1 C2 116.7(3)
C1 C2 C3 110.2(2)
C1 C2 C5 107.1(2)
C3 C2 C5 112.9(3)
O2 C3 C4 106.9(3)
O2 C3 C2 111.2(3)
C4 C3 C2 111.8(3)
N2 C5 C8 112.8(3)
N2 C5 C2 110.0(3)
C8 C5 C2 111.3(3)
N1 C6 C14 109.8(3)
N1 C6 C7 108.7(3)
C14 C6 C7 115.1(4)
C9 C8 C13 117.2(3)
C9 C8 C5 121.4(3)
C13 C8 C5 121.4(3)
C10 C9 C8 120.9(4)
C11 C10 C9 120.8(4)
C12 C11 C10 119.0(4)
C11 C12 C13 120.3(4)
C12 C13 C8 121.9(3)
C19 C14 C15 117.0(4)
C19 C14 C6 120.5(4)
C15 C14 C6 122.5(4)
C16 C15 C14 122.1(5)
C17 C16 C15 121.3(6)
C16 C17 C18 121.7(6)
C17 C18 C19 117.5(5)
C14 C19 C18 120.4(6)
O3 C20 N3 122.0(3)
O3 C20 C21 120.7(3)
N3 C20 C21 117.2(3)
C20 C21 C22 109.6(3)
C20 C21 C24 107.2(3)
C22 C21 C24 113.4(3)
O4 C22 C23 106.4(3)
O4 C22 C21 111.7(3)
C23 C22 C21 112.1(3)
N4 C24 C27 114.7(3)
N4 C24 C21 109.5(3)
C27 C24 C21 110.1(3)
N3 C25 C33 112.6(3)
N3 C25 C26 109.2(3)
C33 C25 C26 111.6(3)
C32 C27 C28 118.3(4)
C32 C27 C24 120.8(3)
C28 C27 C24 120.7(4)
C27 C28 C29 119.8(5)
C30 C29 C28 120.0(4)
C31 C30 C29 120.6(4)
C30 C31 C32 119.4(5)
C27 C32 C31 121.8(4)
C34 C33 C38 118.1(3)
C34 C33 C25 120.8(3)
C38 C33 C25 121.1(3)
C35 C34 C33 122.2(4)
C34 C35 C36 119.1(4)
C37 C36 C35 119.9(4)
C36 C37 C38 120.5(4)
C37 C38 C33 120.3(4)

loop_
_geom_bond_atom_site_label_1
_geom_bond_atom_site_label_2
_geom_bond_distance
O1 C1 1.236(4)
O2 C3 1.419(4)
O3 C20 1.234(4)
O4 C22 1.432(4)
N1 C1 1.333(4)
N1 C6 1.459(5)
N2 C5 1.474(5)
N3 C20 1.331(4)
N3 C25 1.456(4)
N4 C24 1.466(5)
C1 C2 1.506(4)
C2 C3 1.546(4)
C2 C5 1.549(5)
C3 C4 1.512(5)
C5 C8 1.513(5)
C6 C14 1.503(6)
C6 C7 1.527(7)
C8 C9 1.384(5)
C8 C13 1.387(5)
C9 C10 1.379(6)
C10 C11 1.376(6)
C11 C12 1.367(6)
C12 C13 1.372(5)
C14 C19 1.373(6)
C14 C15 1.386(6)
C15 C16 1.348(7)
C16 C17 1.293(9)
C17 C18 1.385(10)
C18 C19 1.422(10)
C20 C21 1.515(5)
C21 C22 1.521(5)
C21 C24 1.560(5)
C22 C23 1.510(5)
C24 C27 1.518(5)
C25 C33 1.519(5)
C25 C26 1.524(5)
C27 C32 1.364(6)
C27 C28 1.388(5)
C28 C29 1.402(7)
C29 C30 1.362(7)
C30 C31 1.358(7)
C31 C32 1.385(6)
C33 C34 1.372(5)
C33 C38 1.388(5)
C34 C35 1.369(6)
C35 C36 1.379(6)
C36 C37 1.369(7)
C37 C38 1.377(6)

loop_
_geom_hbond_atom_site_label_D
_geom_hbond_atom_site_label_H
_geom_hbond_atom_site_label_A
_geom_hbond_distance_DH
_geom_hbond_distance_HA
_geom_hbond_distance_DA
_geom_hbond_angle_DHA
_geom_hbond_site_symmetry_A
O4 H4 N4 0.84 1.95 2.701(4) 148.7 .
N3 H3 O1 0.88 2.03 2.884(3) 163.1 .
N1 H1 O3 0.88 2.01 2.877(3) 167.8 1_455
O2 H2 N2 0.84 1.96 2.698(4) 146.8 .

loop_
_geom_torsion_atom_site_label_1
_geom_torsion_atom_site_label_2
_geom_torsion_atom_site_label_3
_geom_torsion_atom_site_label_4
_geom_torsion
C6 N1 C1 O1 9.1(5)
C6 N1 C1 C2 -169.8(3)
O1 C1 C2 C3 59.3(4)
N1 C1 C2 C3 -121.9(3)
O1 C1 C2 C5 -63.9(4)
N1 C1 C2 C5 115.0(3)
C1 C2 C3 O2 176.6(3)
C5 C2 C3 O2 -63.7(3)
C1 C2 C3 C4 57.2(4)
C5 C2 C3 C4 176.9(3)
C1 C2 C5 N2 179.4(3)
C3 C2 C5 N2 58.0(3)
C1 C2 C5 C8 -54.9(3)
C3 C2 C5 C8 -176.3(3)
C1 N1 C6 C14 -136.3(4)
C1 N1 C6 C7 97.0(5)
N2 C5 C8 C9 59.1(5)
C2 C5 C8 C9 -65.0(4)
N2 C5 C8 C13 -122.9(4)
C2 C5 C8 C13 112.9(4)
C13 C8 C9 C10 -0.6(6)
C5 C8 C9 C10 177.4(4)
C8 C9 C10 C11 0.1(7)
C9 C10 C11 C12 0.8(7)
C10 C11 C12 C13 -1.2(7)
C11 C12 C13 C8 0.6(6)
C9 C8 C13 C12 0.3(6)
C5 C8 C13 C12 -177.7(3)
N1 C6 C14 C19 62.1(5)
C7 C6 C14 C19 -174.9(4)
N1 C6 C14 C15 -118.8(4)
C7 C6 C14 C15 4.2(6)
C19 C14 C15 C16 -1.7(6)
C6 C14 C15 C16 179.1(4)
C14 C15 C16 C17 1.3(8)
C15 C16 C17 C18 0.3(9)
C16 C17 C18 C19 -1.3(9)
C15 C14 C19 C18 0.6(6)
C6 C14 C19 C18 179.8(4)
C17 C18 C19 C14 0.8(7)
C25 N3 C20 O3 3.7(5)
C25 N3 C20 C21 -174.6(3)
O3 C20 C21 C22 51.9(4)
N3 C20 C21 C22 -129.8(3)
O3 C20 C21 C24 -71.6(4)
N3 C20 C21 C24 106.7(3)
C20 C21 C22 O4 -179.8(3)
C24 C21 C22 O4 -60.0(4)
C20 C21 C22 C23 60.9(4)
C24 C21 C22 C23 -179.4(3)
C20 C21 C24 N4 -177.5(3)
C22 C21 C24 N4 61.3(4)
C20 C21 C24 C27 -50.5(4)
C22 C21 C24 C27 -171.7(3)
C20 N3 C25 C33 -92.4(3)
C20 N3 C25 C26 143.1(3)
N4 C24 C27 C32 -136.4(4)
C21 C24 C27 C32 99.5(4)
N4 C24 C27 C28 48.6(5)
C21 C24 C27 C28 -75.5(4)
C32 C27 C28 C29 -0.7(6)
C24 C27 C28 C29 174.4(4)
C27 C28 C29 C30 0.1(7)
C28 C29 C30 C31 0.2(7)
C29 C30 C31 C32 0.1(7)
C28 C27 C32 C31 1.1(6)
C24 C27 C32 C31 -174.0(4)
C30 C31 C32 C27 -0.8(7)
N3 C25 C33 C34 161.8(3)
C26 C25 C33 C34 -74.9(4)
N3 C25 C33 C38 -18.5(4)
C26 C25 C33 C38 104.8(4)
C38 C33 C34 C35 1.0(6)
C25 C33 C34 C35 -179.3(4)
C33 C34 C35 C36 -0.5(6)
C34 C35 C36 C37 -1.3(7)
C35 C36 C37 C38 2.4(7)
C36 C37 C38 C33 -1.9(7)
C34 C33 C38 C37 0.1(6)
C25 C33 C38 C37 -179.5(4)

loop_
_cod_related_entry_id
_cod_related_entry_code
_cod_related_entry_database
1 30651693 ChemSpider
